data_4029611
loop_
_publ_author_name
'Janody, Simon'
'Hermange, Philippe'
'Retailleau, Pascal'
'Thierry, Josiane'
'Dodd, Robert H.'

_publ_section_title
;
 Diastereoselective Three-Component Vinylogous Mannich Reaction of
 Nitrogen Heterocycles, Acyl/Sulfonyl Chlorides, and
 Silyloxyfurans/pyrroles.
;
_journal_issue 12
_journal_name_full 'The Journal of organic chemistry'
_journal_page_first 5673
_journal_page_last 5683
_journal_paper_doi 10.1021/jo500827j
_journal_volume 79
_journal_year 2014
_chemical_formula_moiety 'C19 H15 N O4'
_chemical_formula_sum 'C19 H15 N O4'
_chemical_formula_weight 321.32
_chemical_name_systematic
; 
(R)-methyl 6-((R)-5-oxo-2,5-dihydrofuran-2-yl)phenanthridine-5(6H)-carboxylate
;
_space_group_IT_number 14
_symmetry_cell_setting monoclinic
_symmetry_space_group_name_Hall '-P 2ybc'
_symmetry_space_group_name_H-M 'P 1 21/c 1'
_atom_sites_solution_hydrogens difmap
_atom_sites_solution_primary direct
_atom_sites_solution_secondary difmap
_audit_creation_method SHELXL-97
_cell_angle_alpha 90.00
_cell_angle_beta 98.014(7)
_cell_angle_gamma 90.00
_cell_formula_units_Z 4
_cell_length_a 9.6682(3)
_cell_length_b 7.7791(3)
_cell_length_c 21.5345(15)
_cell_measurement_reflns_used 4546
_cell_measurement_temperature 293(2)
_cell_measurement_theta_max 67.8
_cell_measurement_theta_min 2.1
_cell_volume 1603.79(14)
_computing_cell_refinement 'CrystalClear-SM Expert 2.0 r4 (Rigaku, 2009)'
_computing_data_collection 'CrystalClear-SM Expert 2.0 r4 (Rigaku, 2009)'
_computing_data_reduction 'CrystalClear-SM Expert 2.0 r4 (Rigaku, 2009)'
_computing_molecular_graphics 'PLATON (Spek, 2003)'
_computing_publication_material 'SHELXL97 (Sheldrick, 2008)'
_computing_structure_refinement 'SHELXL97 (Sheldrick, 2008); CRYSTALBUILDER (Welter, 2006)'
_computing_structure_solution 'SHELXS97 (Sheldrick, 2008)'
_diffrn_ambient_temperature 293(2)
_diffrn_detector_type 'RAPID II large area curved imaging plate detector '
_diffrn_measured_fraction_theta_full 0.955
_diffrn_measured_fraction_theta_max 0.955
_diffrn_measurement_details
;
scan:
    Number of images: 36
               Slice: 20.0000 - 200.0000
         Image width: 5.0000
            Exp time: 300.0000
       Rotation axis: Omega
               Omega: 0.0000
                 Chi: 54.0000
                 Phi: 0.0000
                 XTD: 127.4000
              2theta: 0.0000
scan:
    Number of images: 18
               Slice: 22.0000 - 112.0000
         Image width: 5.0000
            Exp time: 300.0000
       Rotation axis: Omega
               Omega: 0.0000
                 Chi: 0.0000
                 Phi: 0.0000
                 XTD: 127.4000
              2theta: 0.0000
scan:
    Number of images: 18
               Slice: 42.0000 - 132.0000
         Image width: 5.0000
            Exp time: 300.0000
       Rotation axis: Omega
               Omega: 0.0000
                 Chi: 54.0000
                 Phi: 90.0000
                 XTD: 127.4000
              2theta: 0.0000

;
_diffrn_measurement_device_type 'Rigaku rapid II RAXIS conversion'
_diffrn_measurement_method 'profile data from \w-scans'
_diffrn_orient_matrix_type FS_PROCESS
_diffrn_orient_matrix_UB_11 -0.031786
_diffrn_orient_matrix_UB_12 -0.097561
_diffrn_orient_matrix_UB_13 -0.028723
_diffrn_orient_matrix_UB_21 0.061612
_diffrn_orient_matrix_UB_22 -0.080301
_diffrn_orient_matrix_UB_23 0.027619
_diffrn_orient_matrix_UB_31 -0.078128
_diffrn_orient_matrix_UB_32 -0.023634
_diffrn_orient_matrix_UB_33 0.024725
_diffrn_radiation_monochromator graphite
_diffrn_radiation_source 'fine-focus sealed tube'
_diffrn_radiation_type CuK\a
_diffrn_radiation_wavelength 1.54187
_diffrn_reflns_av_R_equivalents 0.0291
_diffrn_reflns_av_sigmaI/netI 0.0459
_diffrn_reflns_limit_h_max 11
_diffrn_reflns_limit_h_min -6
_diffrn_reflns_limit_k_max 5
_diffrn_reflns_limit_k_min -9
_diffrn_reflns_limit_l_max 23
_diffrn_reflns_limit_l_min -25
_diffrn_reflns_number 6552
_diffrn_reflns_theta_full 64.98
_diffrn_reflns_theta_max 64.98
_diffrn_reflns_theta_min 4.15
_exptl_absorpt_coefficient_mu 0.775
_exptl_absorpt_correction_T_max 1.000
_exptl_absorpt_correction_T_min 0.774
_exptl_absorpt_correction_type multi-scan
_exptl_absorpt_process_details 'FS_ABSCOR (Rigaku, 2009)'
_exptl_crystal_colour colourless
_exptl_crystal_density_diffrn 1.331
_exptl_crystal_density_method 'not measured'
_exptl_crystal_description block
_exptl_crystal_F_000 672
_exptl_crystal_size_max 0.30
_exptl_crystal_size_mid 0.22
_exptl_crystal_size_min 0.15
_refine_diff_density_max 0.221
_refine_diff_density_min -0.204
_refine_diff_density_rms 0.041
_refine_ls_extinction_coef 0.0024(6)
_refine_ls_extinction_expression Fc^*^=kFc[1+0.001xFc^2^\l^3^/sin(2\q)]^-1/4^
_refine_ls_extinction_method SHELXL
_refine_ls_goodness_of_fit_ref 1.098
_refine_ls_hydrogen_treatment constr
_refine_ls_matrix_type full
_refine_ls_number_parameters 219
_refine_ls_number_reflns 2610
_refine_ls_number_restraints 0
_refine_ls_restrained_S_all 1.098
_refine_ls_R_factor_all 0.0814
_refine_ls_R_factor_gt 0.0506
_refine_ls_shift/su_max 0.003
_refine_ls_shift/su_mean 0.000
_refine_ls_structure_factor_coef Fsqd
_refine_ls_weighting_details 'calc w=1/[\s^2^(Fo^2^)+(0.0952P)^2^+0.0000P] where P=(Fo^2^+2Fc^2^)/3'
_refine_ls_weighting_scheme calc
_refine_ls_wR_factor_gt 0.1425
_refine_ls_wR_factor_ref 0.1824
_reflns_number_gt 1534
_reflns_number_total 2616
_reflns_threshold_expression >2sigma(I)
_cod_data_source_file jo500827j_si_001.cif
_cod_data_source_block sj312
_cod_depositor_comments 'Adding full bibliography for 4029606--4029611.cif.'
_cod_original_sg_symbol_H-M 'P 21/c'
_cod_database_code 4029611

loop_
_symmetry_equiv_pos_as_xyz
'x, y, z'
'-x, y+1/2, -z+1/2'
'-x, -y, -z'
'x, -y-1/2, z-1/2'

loop_
_atom_site_label
_atom_site_type_symbol
_atom_site_fract_x
_atom_site_fract_y
_atom_site_fract_z
_atom_site_U_iso_or_equiv
_atom_site_adp_type
_atom_site_occupancy
_atom_site_symmetry_multiplicity
_atom_site_calc_flag
_atom_site_refinement_flags
O3 O 0.2448(2) 0.2029(3) 0.07124(9) 0.0832(7) Uani 1 1 d .
O1 O 0.27303(19) 0.6495(3) 0.01666(8) 0.0789(6) Uani 1 1 d .
O2 O 0.3505(3) 0.6619(3) -0.07621(9) 0.1121(9) Uani 1 1 d .
O4 O 0.0402(2) 0.2302(2) 0.10865(9) 0.0808(6) Uani 1 1 d .
N1 N 0.1868(2) 0.4535(3) 0.11602(9) 0.0611(6) Uani 1 1 d .
C1 C 0.3275(3) 0.6875(4) 0.08072(11) 0.0651(7) Uani 1 1 d .
H1 H 0.2686 0.7748 0.0968 0.078 Uiso 1 1 calc R
C2 C 0.3710(3) 0.6877(4) -0.02037(15) 0.0778(8) Uani 1 1 d .
C3 C 0.4925(3) 0.7610(3) 0.01910(14) 0.0774(9) Uani 1 1 d .
H3 H 0.5737 0.8008 0.0053 0.093 Uiso 1 1 calc R
C4 C 0.4666(3) 0.7605(3) 0.07752(13) 0.0679(8) Uani 1 1 d .
H4 H 0.5273 0.8005 0.1118 0.081 Uiso 1 1 calc R
C5 C 0.3268(3) 0.5253(3) 0.12013(11) 0.0592(7) Uani 1 1 d .
H5 H 0.3867 0.4401 0.1036 0.071 Uiso 1 1 calc R
C6 C 0.0905(3) 0.5515(3) 0.14680(12) 0.0633(7) Uani 1 1 d .
C7 C -0.0477(3) 0.5710(4) 0.12043(14) 0.0784(8) Uani 1 1 d .
H7 H -0.0799 0.5217 0.0818 0.094 Uiso 1 1 calc R
C8 C -0.1368(4) 0.6641(4) 0.1520(2) 0.0975(11) Uani 1 1 d .
H8 H -0.2300 0.6766 0.1349 0.117 Uiso 1 1 calc R
C9 C -0.0889(4) 0.7394(4) 0.2092(2) 0.0974(11) Uani 1 1 d .
H9 H -0.1501 0.7990 0.2310 0.117 Uiso 1 1 calc R
C10 C 0.0491(4) 0.7256(4) 0.23341(15) 0.0833(9) Uani 1 1 d .
H10 H 0.0813 0.7808 0.2709 0.100 Uiso 1 1 calc R
C11 C 0.1429(3) 0.6309(3) 0.20335(12) 0.0616(7) Uani 1 1 d .
C12 C 0.2908(3) 0.6073(3) 0.22864(12) 0.0591(7) Uani 1 1 d .
C13 C 0.3423(4) 0.6302(3) 0.29170(12) 0.0738(8) Uani 1 1 d .
H13 H 0.2815 0.6609 0.3197 0.089 Uiso 1 1 calc R
C14 C 0.4813(4) 0.6081(4) 0.31316(14) 0.0825(10) Uani 1 1 d .
H14 H 0.5139 0.6247 0.3554 0.099 Uiso 1 1 calc R
C15 C 0.5730(4) 0.5619(4) 0.27299(14) 0.0817(9) Uani 1 1 d .
H15 H 0.6674 0.5491 0.2878 0.098 Uiso 1 1 calc R
C16 C 0.5245(3) 0.5343(3) 0.21029(13) 0.0680(8) Uani 1 1 d .
H16 H 0.5860 0.5007 0.1830 0.082 Uiso 1 1 calc R
C17 C 0.3833(3) 0.5568(3) 0.18800(11) 0.0575(7) Uani 1 1 d .
C18 C 0.1640(3) 0.2874(4) 0.09645(12) 0.0671(8) Uani 1 1 d .
C19 C 0.0020(4) 0.0596(4) 0.08885(17) 0.1128(12) Uani 1 1 d .
H19A H -0.0977 0.0523 0.0786 0.169 Uiso 1 1 calc R
H19B H 0.0330 -0.0196 0.1221 0.169 Uiso 1 1 calc R
H19C H 0.0449 0.0313 0.0526 0.169 Uiso 1 1 calc R

loop_
_atom_site_aniso_label
_atom_site_aniso_U_11
_atom_site_aniso_U_22
_atom_site_aniso_U_33
_atom_site_aniso_U_23
_atom_site_aniso_U_13
_atom_site_aniso_U_12
O3 0.0736(15) 0.0928(14) 0.0889(14) -0.0283(11) 0.0309(11) 0.0005(11)
O1 0.0660(14) 0.1161(17) 0.0562(12) 0.0108(10) 0.0136(10) -0.0101(11)
O2 0.131(2) 0.154(2) 0.0552(13) 0.0054(12) 0.0264(13) -0.0176(15)
O4 0.0744(15) 0.0745(13) 0.0990(15) -0.0124(10) 0.0311(11) -0.0143(10)
N1 0.0530(14) 0.0721(14) 0.0621(13) -0.0110(10) 0.0211(10) -0.0056(11)
C1 0.0603(19) 0.0828(18) 0.0554(16) 0.0038(13) 0.0199(13) -0.0021(14)
C2 0.072(2) 0.100(2) 0.0634(19) 0.0088(16) 0.0152(17) -0.0030(16)
C3 0.076(2) 0.085(2) 0.077(2) 0.0108(15) 0.0283(17) -0.0050(16)
C4 0.076(2) 0.0662(17) 0.0649(18) 0.0040(13) 0.0211(15) -0.0031(14)
C5 0.0542(17) 0.0724(16) 0.0549(15) -0.0066(12) 0.0208(12) -0.0020(12)
C6 0.0587(18) 0.0689(16) 0.0677(17) -0.0017(13) 0.0273(14) -0.0022(13)
C7 0.060(2) 0.085(2) 0.095(2) -0.0004(17) 0.0266(17) -0.0010(16)
C8 0.060(2) 0.088(2) 0.149(3) 0.003(2) 0.030(2) 0.0063(17)
C9 0.085(3) 0.081(2) 0.138(3) -0.008(2) 0.057(3) 0.0086(18)
C10 0.087(3) 0.073(2) 0.099(2) -0.0119(16) 0.0432(19) -0.0034(17)
C11 0.069(2) 0.0601(15) 0.0624(17) -0.0027(12) 0.0336(14) -0.0021(13)
C12 0.0677(19) 0.0587(15) 0.0547(15) -0.0007(11) 0.0225(13) -0.0091(12)
C13 0.100(3) 0.0694(17) 0.0555(18) -0.0039(13) 0.0233(16) -0.0161(16)
C14 0.110(3) 0.0786(19) 0.0567(19) 0.0033(14) 0.0053(19) -0.0102(18)
C15 0.089(2) 0.0735(19) 0.076(2) 0.0077(16) -0.0107(18) -0.0103(16)
C16 0.0658(19) 0.0675(17) 0.0720(19) 0.0000(13) 0.0141(15) 0.0011(14)
C17 0.0596(17) 0.0607(15) 0.0548(15) 0.0004(12) 0.0173(12) -0.0056(12)
C18 0.066(2) 0.082(2) 0.0563(17) -0.0028(14) 0.0167(14) -0.0040(16)
C19 0.110(3) 0.089(2) 0.142(3) -0.033(2) 0.026(2) -0.027(2)

loop_
_atom_type_symbol
_atom_type_description
_atom_type_scat_dispersion_real
_atom_type_scat_dispersion_imag
_atom_type_scat_source
C C 0.0181 0.0091 'International Tables Vol C Tables 4.2.6.8 and 6.1.1.4'
H H 0.0000 0.0000 'International Tables Vol C Tables 4.2.6.8 and 6.1.1.4'
N N 0.0311 0.0180 'International Tables Vol C Tables 4.2.6.8 and 6.1.1.4'
O O 0.0492 0.0322 'International Tables Vol C Tables 4.2.6.8 and 6.1.1.4'

loop_
_geom_angle_atom_site_label_1
_geom_angle_atom_site_label_2
_geom_angle_atom_site_label_3
_geom_angle
C2 O1 C1 109.1(2)
C18 O4 C19 116.9(2)
C18 N1 C6 123.9(2)
C18 N1 C5 119.3(2)
C6 N1 C5 115.2(2)
O1 C1 C4 104.45(19)
O1 C1 C5 109.6(2)
C4 C1 C5 114.9(2)
O1 C1 H1 109.2
C4 C1 H1 109.2
C5 C1 H1 109.2
O2 C2 O1 121.2(3)
O2 C2 C3 130.4(3)
O1 C2 C3 108.3(3)
C4 C3 C2 108.0(3)
C4 C3 H3 126.0
C2 C3 H3 126.0
C3 C4 C1 110.1(3)
C3 C4 H4 125.0
C1 C4 H4 125.0
N1 C5 C17 109.2(2)
N1 C5 C1 111.1(2)
C17 C5 C1 112.2(2)
N1 C5 H5 108.1
C17 C5 H5 108.1
C1 C5 H5 108.1
C7 C6 C11 121.4(3)
C7 C6 N1 121.3(2)
C11 C6 N1 117.3(2)
C8 C7 C6 119.3(3)
C8 C7 H7 120.4
C6 C7 H7 120.4
C7 C8 C9 120.5(3)
C7 C8 H8 119.7
C9 C8 H8 119.7
C10 C9 C8 119.6(3)
C10 C9 H9 120.2
C8 C9 H9 120.2
C9 C10 C11 121.8(3)
C9 C10 H10 119.1
C11 C10 H10 119.1
C10 C11 C6 117.2(3)
C10 C11 C12 123.8(3)
C6 C11 C12 119.0(2)
C13 C12 C17 118.4(3)
C13 C12 C11 122.9(3)
C17 C12 C11 118.6(2)
C14 C13 C12 120.9(3)
C14 C13 H13 119.5
C12 C13 H13 119.5
C15 C14 C13 120.7(3)
C15 C14 H14 119.7
C13 C14 H14 119.6
C14 C15 C16 119.7(3)
C14 C15 H15 120.1
C16 C15 H15 120.1
C15 C16 C17 120.0(3)
C15 C16 H16 120.0
C17 C16 H16 120.0
C12 C17 C16 120.2(2)
C12 C17 C5 118.6(2)
C16 C17 C5 121.2(2)
O3 C18 O4 124.1(3)
O3 C18 N1 124.5(3)
O4 C18 N1 111.3(2)
O4 C19 H19A 109.5
O4 C19 H19B 109.5
H19A C19 H19B 109.5
O4 C19 H19C 109.5
H19A C19 H19C 109.5
H19B C19 H19C 109.5

loop_
_geom_bond_atom_site_label_1
_geom_bond_atom_site_label_2
_geom_bond_distance
O3 C18 1.206(3)
O1 C2 1.353(3)
O1 C1 1.437(3)
O2 C2 1.208(3)
O4 C18 1.337(3)
O4 C19 1.427(3)
N1 C18 1.367(3)
N1 C6 1.435(3)
N1 C5 1.456(3)
C1 C4 1.470(3)
C1 C5 1.521(3)
C1 H1 0.9800
C2 C3 1.466(4)
C3 C4 1.317(3)
C3 H3 0.9300
C4 H4 0.9300
C5 C17 1.507(3)
C5 H5 0.9800
C6 C7 1.386(3)
C6 C11 1.396(3)
C7 C8 1.376(4)
C7 H7 0.9300
C8 C9 1.383(4)
C8 H8 0.9300
C9 C10 1.367(4)
C9 H9 0.9300
C10 C11 1.396(4)
C10 H10 0.9300
C11 C12 1.469(4)
C12 C13 1.391(3)
C12 C17 1.392(3)
C13 C14 1.370(4)
C13 H13 0.9300
C14 C15 1.370(4)
C14 H14 0.9300
C15 C16 1.383(3)
C15 H15 0.9300
C16 C17 1.393(3)
C16 H16 0.9300
C19 H19A 0.9600
C19 H19B 0.9600
C19 H19C 0.9600

loop_
_geom_torsion_atom_site_label_1
_geom_torsion_atom_site_label_2
_geom_torsion_atom_site_label_3
_geom_torsion_atom_site_label_4
_geom_torsion
C2 O1 C1 C4 2.6(3)
C2 O1 C1 C5 -121.0(2)
C1 O1 C2 O2 177.9(3)
C1 O1 C2 C3 -2.6(3)
O2 C2 C3 C4 -179.0(3)
O1 C2 C3 C4 1.6(3)
C2 C3 C4 C1 0.1(3)
O1 C1 C4 C3 -1.6(3)
C5 C1 C4 C3 118.5(3)
C18 N1 C5 C17 -112.3(2)
C6 N1 C5 C17 53.9(3)
C18 N1 C5 C1 123.4(2)
C6 N1 C5 C1 -70.4(3)
O1 C1 C5 N1 -57.5(3)
C4 C1 C5 N1 -174.8(2)
O1 C1 C5 C17 179.9(2)
C4 C1 C5 C17 62.6(3)
C18 N1 C6 C7 -54.0(4)
C5 N1 C6 C7 140.6(2)
C18 N1 C6 C11 128.1(3)
C5 N1 C6 C11 -37.4(3)
C11 C6 C7 C8 -3.0(4)
N1 C6 C7 C8 179.1(3)
C6 C7 C8 C9 0.8(5)
C7 C8 C9 C10 2.1(5)
C8 C9 C10 C11 -2.8(5)
C9 C10 C11 C6 0.6(4)
C9 C10 C11 C12 -177.7(3)
C7 C6 C11 C10 2.3(4)
N1 C6 C11 C10 -179.7(2)
C7 C6 C11 C12 -179.2(2)
N1 C6 C11 C12 -1.3(3)
C10 C11 C12 C13 20.2(4)
C6 C11 C12 C13 -158.2(2)
C10 C11 C12 C17 -161.0(2)
C6 C11 C12 C17 20.6(3)
C17 C12 C13 C14 1.7(4)
C11 C12 C13 C14 -179.5(2)
C12 C13 C14 C15 -0.4(4)
C13 C14 C15 C16 -1.1(4)
C14 C15 C16 C17 1.3(4)
C13 C12 C17 C16 -1.6(3)
C11 C12 C17 C16 179.6(2)
C13 C12 C17 C5 177.7(2)
C11 C12 C17 C5 -1.2(3)
C15 C16 C17 C12 0.1(4)
C15 C16 C17 C5 -179.1(2)
N1 C5 C17 C12 -34.4(3)
C1 C5 C17 C12 89.2(3)
N1 C5 C17 C16 144.8(2)
C1 C5 C17 C16 -91.5(3)
C19 O4 C18 O3 -1.5(4)
C19 O4 C18 N1 178.3(2)
C6 N1 C18 O3 -179.0(2)
C5 N1 C18 O3 -14.2(4)
C6 N1 C18 O4 1.2(3)
C5 N1 C18 O4 166.0(2)
